data_4504471
loop_
_publ_author_name
'Hafizovi\'c, Jasmina'
'Krivokapi\'c, Alexander'
'Szeto, Kai C.'
'Jakobsen, S\/oren'
'Lillerud, Karl Petter'
'Olsbye, Unni'
'Tilset, Mats'

_publ_section_title
;
 Tailoring the Dimensionality of Metal--Organic Frameworks Incorporating
 Pt and Pd. From Molecular Complexes to 3D Networks
;
_journal_issue 11
_journal_name_full 'Crystal Growth &amp; Design'
_journal_page_first 2302
_journal_paper_doi 10.1021/cg7008094
_journal_volume 7
_journal_year 2007
_chemical_absolute_configuration ad
_chemical_formula_moiety 'C23 H27 Cl2 N5 O11 Pt Zn2, 3(C3 H7 N O)'
_chemical_formula_sum 'C32 H48 Cl2 N8 O14 Pt Zn2'
_chemical_formula_weight 1165.53
_space_group_IT_number 33
_symmetry_cell_setting orthorhombic
_symmetry_space_group_name_Hall 'P 2c -2n'
_symmetry_space_group_name_H-M 'P n a 21'
_atom_sites_solution_hydrogens geom
_atom_sites_solution_primary direct
_audit_creation_date 07-05-24
_audit_creation_method CRYSTALS_ver_12.82
_cell_angle_alpha 90
_cell_angle_beta 90
_cell_angle_gamma 90
_cell_formula_units_Z 4
_cell_length_a 23.340(4)
_cell_length_b 12.766(2)
_cell_length_c 14.903(3)
_cell_measurement_reflns_used 8215
_cell_measurement_temperature 105
_cell_measurement_theta_max 28
_cell_measurement_theta_min 2
_cell_volume 4440.5(14)
_computing_cell_refinement 'SAINT (Siemens ,1995)'
_computing_data_collection 'SMART (Siemens, 1993)'
_computing_data_reduction 'SAINT (Siemens ,1995)'
_computing_molecular_graphics 'CAMERON (Watkin et al., 1996)'
_computing_publication_material 'CRYSTALS (Betteridge et al., 2003)'
_computing_structure_refinement 'CRYSTALS (Betteridge et al., 2003)'
_computing_structure_solution 'SIR92 (Altomare et al., 1994)'
_diffrn_ambient_temperature 105
_diffrn_measured_fraction_theta_full 0.995
_diffrn_measured_fraction_theta_max 0.972
_diffrn_measurement_device_type 'Bruker SMART'
_diffrn_measurement_method \w
_diffrn_radiation_monochromator graphite
_diffrn_radiation_type 'Mo K\a'
_diffrn_radiation_wavelength 0.71073
_diffrn_reflns_av_R_equivalents 0.027
_diffrn_reflns_limit_h_max 29
_diffrn_reflns_limit_h_min -31
_diffrn_reflns_limit_k_max 16
_diffrn_reflns_limit_k_min -16
_diffrn_reflns_limit_l_max 19
_diffrn_reflns_limit_l_min -19
_diffrn_reflns_number 40175
_diffrn_reflns_theta_full 27.544
_diffrn_reflns_theta_max 28.396
_diffrn_reflns_theta_min 1.745
_diffrn_standards_decay_% none
_diffrn_standards_interval_count none
_diffrn_standards_interval_time none
_diffrn_standards_number 0
_exptl_absorpt_coefficient_mu 4.404
_exptl_absorpt_correction_T_max 0.41
_exptl_absorpt_correction_T_min 0.33
_exptl_absorpt_correction_type multi-scan
_exptl_absorpt_process_details 'SADABS (Siemens, 1996)'
_exptl_crystal_colour yellow
_exptl_crystal_density_diffrn 1.743
_exptl_crystal_description block
_exptl_crystal_F_000 2320
_exptl_crystal_size_max 0.35
_exptl_crystal_size_mid 0.22
_exptl_crystal_size_min 0.20
_refine_diff_density_max 2.48
_refine_diff_density_min -1.83
_refine_ls_abs_structure_details 'Flack, 0 Friedel-pairs'
_refine_ls_abs_structure_Flack 0.355(7)
_refine_ls_extinction_method None
_refine_ls_goodness_of_fit_ref 1.0290
_refine_ls_hydrogen_treatment constr
_refine_ls_matrix_type full
_refine_ls_number_parameters 457
_refine_ls_number_reflns 7989
_refine_ls_number_restraints 27
_refine_ls_R_factor_all 0.0507
_refine_ls_R_factor_gt 0.0362
_refine_ls_shift/su_max 0.040002
_refine_ls_structure_factor_coef F
_refine_ls_weighting_details
;
 Method, part 1, Chebychev polynomial, (Watkin, 1994, Prince, 1982) 
 [weight] = 1.0/[A~0~*T~0~(x)+A~1~*T~1~(x) ... +A~n-1~]*T~n-1~(x)] 
 where A~i~ are the Chebychev coefficients listed below and x= Fcalc/Fmax 
 Method = Robust Weighting (Prince, 1982) 
 W = [weight] * [1-(deltaF/6*sigmaF)^2^]^2^ 
 A~i~ are: 
 0.380 0.301 0.211 
;
_refine_ls_weighting_scheme calc
_refine_ls_wR_factor_all 0.0526
_refine_ls_wR_factor_gt 0.0393
_refine_ls_wR_factor_ref 0.0393
_reflns_limit_h_max 31
_reflns_limit_h_min 0
_reflns_limit_k_max 16
_reflns_limit_k_min 0
_reflns_limit_l_max 19
_reflns_limit_l_min -19
_reflns_number_gt 7989
_reflns_number_total 10601
_reflns_threshold_expression I>3.00u(I)
_oxford_diffrn_Wilson_B_factor 1.81
_oxford_diffrn_Wilson_scale 407.04
_oxford_refine_ls_scale 0.05207(6)
_oxford_structure_analysis_title 'Pna2-1 in Pna2(1)'
_cod_data_source_file cg7008094-file005.cif
_cod_data_source_block Structure3-Zn-Pt
_cod_depositor_comments
;
The following automatic conversions were performed:

'_symmetry_cell_setting' value 'Orthorhombic' changed to
'orthorhombic' according to
/home/saulius/struct/CIF-dictionaries/cif_core.dic dictionary named
'cif_core.dic' version 2.4.1 from 2010-06-29.

Automatic conversion script
Id: cif_fix_values 1715 2011-07-08 13:25:40Z adriana 
;
_cod_original_cell_volume 4440.1(14)
_cod_original_sg_symbol_H-M 'P n a 21 '
_cod_original_formula_sum 'C32 H48 Cl2 N8 O14 Pt1 Zn2'
_cod_database_code 4504471

loop_
_symmetry_equiv_pos_as_xyz
x,y,z
-x+1/2,y+1/2,z+1/2
x+1/2,-y+1/2,z
-x,-y,z+1/2

loop_
_atom_site_label
_atom_site_type_symbol
_atom_site_fract_x
_atom_site_fract_y
_atom_site_fract_z
_atom_site_U_iso_or_equiv
_atom_site_occupancy
_atom_site_adp_type
_atom_site_refinement_flags_posn
Pt1 Pt 0.744111(7) -0.026660(17) 0.14927(10) 0.0254 1.0000 Uani .
Zn1 Zn 0.90137(3) 0.15056(6) 0.51172(11) 0.0231 1.0000 Uani .
Zn8 Zn 1.01532(2) 0.25254(6) 0.39420(11) 0.0190 1.0000 Uani .
Cl1 Cl 0.73887(7) -0.0578(2) 0.30162(16) 0.0402 1.0000 Uani .
Cl2 Cl 0.74880(7) 0.00597(19) -0.00227(15) 0.0382 1.0000 Uani .
O1 O 0.90207(18) 0.1063(4) 0.3815(3) 0.0303 1.0000 Uani .
O2 O 0.98378(18) 0.1491(4) 0.3081(3) 0.0296 1.0000 Uani .
O3 O 1.01610(18) -0.0928(4) 0.0422(4) 0.0360 1.0000 Uani .
O4 O 0.93819(19) -0.1609(4) -0.0254(3) 0.0244 1.0000 Uani .
O5 O 0.55770(18) -0.2077(4) -0.0299(3) 0.0247 1.0000 Uani .
O6 O 0.4821(2) -0.1122(4) 0.0024(4) 0.0381 1.0000 Uani .
O7 O 0.4896(2) 0.1087(5) 0.2848(4) 0.0416 1.0000 Uani .
O8 O 0.5747(2) 0.1771(4) 0.3171(3) 0.0291 1.0000 Uani .
O9 O 0.8179(2) 0.2073(5) 0.4836(4) 0.0342 1.0000 Uani .
O10 O 0.8729(2) 0.0026(5) 0.5515(4) 0.0410 1.0000 Uani .
O11 O 0.8907(2) 0.1945(4) 0.6457(4) 0.0413 1.0000 Uani .
O12 O 0.4890(5) -0.3541(9) 0.3274(7) 0.100(3) 1.0000 Uiso D
O13 O 0.4022(10) -0.1570(16) 0.4852(13) 0.197(8) 1.0000 Uiso D
O14 O 0.7580(5) -0.4936(10) 0.1760(8) 0.106(3) 1.0000 Uiso D
N1 N 0.83128(17) -0.0193(4) 0.1571(5) 0.0267 1.0000 Uani .
N2 N 0.65775(16) -0.0243(4) 0.1463(6) 0.0259 1.0000 Uani .
N3 N 0.7227(3) 0.1840(6) 0.4714(5) 0.0429 1.0000 Uani .
N4 N 0.8252(6) -0.1483(9) 0.5572(8) 0.0942 1.0000 Uani .
N5 N 0.8738(4) 0.1220(7) 0.7815(5) 0.0562 1.0000 Uani .
N6 N 0.4119(6) -0.2557(11) 0.2785(8) 0.117(4) 1.0000 Uiso D
N7 N 0.5059(16) -0.187(2) 0.4760(17) 0.33(2) 1.0000 Uiso D
N8 N 0.8274(5) -0.5895(9) 0.2407(7) 0.078(3) 1.0000 Uiso D
C1 C 0.8546(2) 0.0369(6) 0.2240(5) 0.0294 1.0000 Uani .
C2 C 0.9130(2) 0.0511(5) 0.2322(4) 0.0253 1.0000 Uani .
C3 C 0.9490(2) 0.0096(5) 0.1669(4) 0.0246 1.0000 Uani .
C4 C 0.9248(2) -0.0501(5) 0.0987(4) 0.0229 1.0000 Uani .
C5 C 0.8656(2) -0.0626(6) 0.0943(4) 0.0258 1.0000 Uani .
C6 C 0.9350(3) 0.1060(6) 0.3148(4) 0.0274 1.0000 Uani .
C7 C 0.9632(2) -0.1054(5) 0.0320(4) 0.0246 1.0000 Uani .
C8 C 0.6260(2) -0.0805(6) 0.0849(4) 0.0276 1.0000 Uani .
C9 C 0.5669(3) -0.0743(6) 0.0823(4) 0.0261 1.0000 Uani .
C10 C 0.5389(2) -0.0093(5) 0.1414(6) 0.0278 1.0000 Uani .
C11 C 0.5711(3) 0.0458(5) 0.2038(4) 0.0250 1.0000 Uani .
C12 C 0.6294(3) 0.0387(6) 0.2036(4) 0.0295 1.0000 Uani .
C13 C 0.5328(3) -0.1339(5) 0.0152(4) 0.0260 1.0000 Uani .
C14 C 0.5420(3) 0.1161(6) 0.2727(5) 0.0313 1.0000 Uani .
C15 C 0.7733(3) 0.1717(6) 0.5110(6) 0.0373 1.0000 Uani .
C16 C 0.7184(4) 0.2418(8) 0.3880(7) 0.0535 1.0000 Uani .
C17 C 0.6702(4) 0.1316(10) 0.5042(10) 0.0746 1.0000 Uani .
C18 C 0.8395(4) -0.0599(7) 0.5216(6) 0.0499 1.0000 Uani .
C19 C 0.7816(9) -0.2196(14) 0.5158(14) 0.1272 1.0000 Uani .
C20 C 0.8473(7) -0.1834(13) 0.6382(11) 0.1135 1.0000 Uani .
C21 C 0.8980(4) 0.1296(7) 0.7048(5) 0.0439 1.0000 Uani .
C22 C 0.8880(5) 0.0446(9) 0.8493(7) 0.0658 1.0000 Uani .
C23 C 0.8255(6) 0.1893(14) 0.8031(10) 0.0920 1.0000 Uani .
C24 C 0.4372(8) -0.3309(12) 0.3268(8) 0.124(6) 1.0000 Uiso D
C25 C 0.4466(9) -0.1951(13) 0.2148(10) 0.127(6) 1.0000 Uiso D
C26 C 0.3533(9) -0.2341(14) 0.2964(11) 0.133(7) 1.0000 Uiso D
C27 C 0.4549(15) -0.1334(13) 0.4571(11) 0.207(13) 1.0000 Uiso D
C28 C 0.5513(11) -0.1458(16) 0.4207(13) 0.165(9) 1.0000 Uiso D
C29 C 0.5103(9) -0.2697(14) 0.5416(12) 0.134(7) 1.0000 Uiso D
C30 C 0.7830(4) -0.5266(7) 0.2399(6) 0.064(3) 1.0000 Uiso D
C31 C 0.8520(12) -0.6433(19) 0.164(2) 0.251(16) 1.0000 Uiso D
C32 C 0.8545(6) -0.6262(11) 0.3224(11) 0.108(5) 1.0000 Uiso D
H11 H 0.8306 0.0679 0.2664 0.0348 1.0000 Uiso R
H31 H 0.9882 0.0216 0.1688 0.0289 1.0000 Uiso R
H51 H 0.8491 -0.1014 0.0484 0.0314 1.0000 Uiso R
H81 H 0.6451 -0.1230 0.0440 0.0327 1.0000 Uiso R
H101 H 0.4994 -0.0028 0.1396 0.0331 1.0000 Uiso R
H121 H 0.6503 0.0783 0.2439 0.0353 1.0000 Uiso R
H151 H 0.7743 0.1324 0.5639 0.0454 1.0000 Uiso R
H161 H 0.7504 0.2883 0.3825 0.0800 1.0000 Uiso R
H162 H 0.6839 0.2822 0.3878 0.0801 1.0000 Uiso R
H163 H 0.7183 0.1941 0.3383 0.0800 1.0000 Uiso R
H171 H 0.6781 0.0977 0.5607 0.1119 1.0000 Uiso R
H172 H 0.6401 0.1815 0.5124 0.1119 1.0000 Uiso R
H173 H 0.6579 0.0802 0.4613 0.1119 1.0000 Uiso R
H181 H 0.8219 -0.0427 0.4671 0.0600 1.0000 Uiso R
H191 H 0.7811 -0.2852 0.5478 0.1920 1.0000 Uiso R
H192 H 0.7912 -0.2324 0.4538 0.1920 1.0000 Uiso R
H193 H 0.7442 -0.1879 0.5194 0.1921 1.0000 Uiso R
H201 H 0.8594 -0.1247 0.6746 0.1710 1.0000 Uiso R
H202 H 0.8795 -0.2284 0.6258 0.1710 1.0000 Uiso R
H203 H 0.8183 -0.2224 0.6702 0.1711 1.0000 Uiso R
H211 H 0.9252 0.0776 0.6931 0.0530 1.0000 Uiso R
H221 H 0.8672 0.0609 0.9033 0.0990 1.0000 Uiso R
H222 H 0.9284 0.0481 0.8605 0.0990 1.0000 Uiso R
H223 H 0.8779 -0.0245 0.8279 0.0991 1.0000 Uiso R
H231 H 0.8077 0.1643 0.8574 0.1380 1.0000 Uiso R
H232 H 0.8392 0.2596 0.8126 0.1381 1.0000 Uiso R
H233 H 0.7985 0.1885 0.7542 0.1381 1.0000 Uiso R
H241 H 0.4134 -0.3702 0.3643 0.1492 1.0000 Uiso R
H251 H 0.4852 -0.2220 0.2145 0.1899 1.0000 Uiso R
H252 H 0.4465 -0.1227 0.2333 0.1899 1.0000 Uiso R
H253 H 0.4302 -0.2011 0.1555 0.1901 1.0000 Uiso R
H261 H 0.3362 -0.2031 0.2439 0.1990 1.0000 Uiso R
H262 H 0.3509 -0.1862 0.3464 0.1989 1.0000 Uiso R
H263 H 0.3341 -0.2986 0.3119 0.1991 1.0000 Uiso R
H271 H 0.4582 -0.0746 0.4205 0.2480 1.0000 Uiso R
H281 H 0.5409 -0.0774 0.3995 0.2480 1.0000 Uiso R
H282 H 0.5858 -0.1405 0.4559 0.2480 1.0000 Uiso R
H283 H 0.5573 -0.1918 0.3703 0.2480 1.0000 Uiso R
H291 H 0.4699 -0.2819 0.5681 0.2000 1.0000 Uiso R
H292 H 0.5390 -0.2442 0.5898 0.1999 1.0000 Uiso R
H293 H 0.5256 -0.3353 0.5084 0.2000 1.0000 Uiso R
H294 H 0.7690 -0.5044 0.2953 0.0769 1.0000 Uiso R
H311 H 0.8864 -0.6943 0.1936 0.3740 1.0000 Uiso R
H312 H 0.8687 -0.5810 0.1193 0.3740 1.0000 Uiso R
H313 H 0.8155 -0.6895 0.1345 0.3740 1.0000 Uiso R
H321 H 0.8307 -0.6083 0.3731 0.1620 1.0000 Uiso R
H322 H 0.8912 -0.5923 0.3285 0.1620 1.0000 Uiso R
H323 H 0.8595 -0.7010 0.3192 0.1620 1.0000 Uiso R

loop_
_atom_site_aniso_label
_atom_site_aniso_U_11
_atom_site_aniso_U_22
_atom_site_aniso_U_33
_atom_site_aniso_U_23
_atom_site_aniso_U_13
_atom_site_aniso_U_12
Pt1 0.01670(8) 0.03369(10) 0.02589(9) -0.01252(12) 0.00053(14) 0.00124(8)
Zn1 0.0159(3) 0.0337(4) 0.0196(3) 0.0013(3) 0.0007(2) -0.0023(3)
Zn8 0.0144(3) 0.0257(3) 0.0170(2) 0.0025(3) 0.0015(2) -0.0005(3)
Cl1 0.0283(8) 0.0593(12) 0.0331(8) -0.0005(9) 0.0012(6) 0.0029(8)
Cl2 0.0286(8) 0.0560(11) 0.0301(8) -0.0031(8) -0.0001(6) -0.0002(7)
O1 0.028(2) 0.039(3) 0.024(2) -0.0102(19) 0.0077(16) -0.0076(19)
O2 0.022(2) 0.042(3) 0.025(2) -0.006(2) 0.0004(16) -0.0049(18)
O3 0.020(2) 0.046(3) 0.042(3) -0.022(2) 0.0022(18) 0.000(2)
O4 0.023(2) 0.029(3) 0.021(2) -0.0145(19) 0.0008(15) 0.0025(17)
O5 0.027(2) 0.029(2) 0.0175(19) -0.0030(18) -0.0033(15) -0.0020(18)
O6 0.027(2) 0.047(3) 0.040(3) -0.019(3) -0.009(2) 0.005(2)
O7 0.030(2) 0.052(4) 0.043(3) -0.018(3) 0.007(2) -0.004(2)
O8 0.032(2) 0.035(3) 0.020(2) -0.0125(18) -0.0033(16) 0.0032(19)
O9 0.017(2) 0.043(3) 0.043(3) -0.004(2) 0.0002(18) 0.002(2)
O10 0.029(2) 0.045(3) 0.049(3) 0.006(2) 0.004(2) -0.004(2)
O11 0.057(3) 0.044(3) 0.023(2) 0.002(3) -0.002(3) -0.001(2)
N1 0.0124(16) 0.039(3) 0.029(3) -0.010(3) 0.005(2) -0.0003(18)
N2 0.0197(17) 0.030(2) 0.028(2) -0.001(3) 0.009(3) -0.0002(19)
N3 0.029(3) 0.056(5) 0.043(4) 0.000(3) -0.010(2) 0.001(3)
N4 0.142(11) 0.058(6) 0.083(7) 0.024(6) -0.002(7) -0.031(7)
N5 0.058(4) 0.075(6) 0.036(4) 0.010(4) 0.001(3) 0.017(4)
C1 0.015(2) 0.046(4) 0.028(3) -0.012(3) -0.005(2) 0.001(3)
C2 0.018(3) 0.034(4) 0.024(3) -0.011(3) -0.001(2) 0.001(2)
C3 0.019(2) 0.032(3) 0.023(4) -0.005(3) -0.0027(19) 0.002(2)
C4 0.019(3) 0.025(3) 0.025(3) -0.006(2) 0.008(2) 0.003(2)
C5 0.018(3) 0.033(4) 0.027(3) -0.015(3) 0.001(2) 0.007(2)
C6 0.020(3) 0.036(4) 0.026(3) -0.003(3) -0.003(2) 0.009(2)
C7 0.023(3) 0.023(3) 0.028(3) -0.008(3) 0.005(2) 0.001(2)
C8 0.020(3) 0.034(4) 0.029(3) -0.011(3) -0.001(2) -0.006(3)
C9 0.024(3) 0.029(4) 0.025(3) -0.008(3) -0.002(2) 0.000(3)
C10 0.023(2) 0.034(3) 0.026(3) -0.010(4) 0.003(3) 0.0024(19)
C11 0.030(3) 0.024(4) 0.021(3) -0.005(2) 0.001(2) 0.000(2)
C12 0.035(3) 0.030(4) 0.023(3) -0.010(3) 0.004(2) -0.004(3)
C13 0.028(3) 0.028(3) 0.022(3) -0.004(3) -0.003(2) -0.002(2)
C14 0.022(3) 0.048(4) 0.024(3) -0.005(3) 0.006(2) 0.012(3)
C15 0.027(3) 0.049(5) 0.035(3) -0.003(3) -0.001(3) 0.002(3)
C16 0.042(4) 0.065(6) 0.053(5) 0.003(5) -0.014(4) -0.003(4)
C17 0.038(4) 0.091(9) 0.095(8) 0.024(7) 0.007(5) -0.007(5)
C18 0.073(6) 0.032(4) 0.045(5) -0.006(4) 0.004(4) -0.014(4)
C19 0.145(15) 0.091(11) 0.146(15) 0.029(12) -0.018(13) -0.068(11)
C20 0.124(11) 0.113(12) 0.104(12) 0.071(11) -0.004(10) -0.010(9)
C21 0.046(4) 0.057(5) 0.028(4) -0.002(3) 0.001(3) 0.010(4)
C22 0.067(6) 0.073(7) 0.058(6) 0.030(5) 0.014(5) 0.009(5)
C23 0.074(8) 0.113(12) 0.089(9) 0.024(8) 0.044(7) 0.034(8)

loop_
_atom_type_symbol
_atom_type_scat_dispersion_real
_atom_type_scat_dispersion_imag
_atom_type_scat_Cromer_Mann_a1
_atom_type_scat_Cromer_Mann_b1
_atom_type_scat_Cromer_Mann_a2
_atom_type_scat_Cromer_Mann_b2
_atom_type_scat_Cromer_Mann_a3
_atom_type_scat_Cromer_Mann_b3
_atom_type_scat_Cromer_Mann_a4
_atom_type_scat_Cromer_Mann_b4
_atom_type_scat_Cromer_Mann_c
_atom_type_scat_source
C 0.0033 0.0016 2.3100 20.8439 1.0200 10.2075 1.5886 0.5687 0.8650 51.6512 0.2156 'International Tables Vol C 4.2.6.8 and 6.1.1.4'
H 0.0000 0.0000 0.4930 10.5109 0.3229 26.1257 0.1402 3.1424 0.0408 57.7998 0.0030 'International Tables Vol C 4.2.6.8 and 6.1.1.4'
N 0.0061 0.0033 12.2126 0.0057 3.1322 9.8933 2.0125 28.9975 1.1663 0.5826 -11.5290 'International Tables Vol C 4.2.6.8 and 6.1.1.4'
O 0.0106 0.0060 3.0485 13.2771 2.2868 5.7011 1.5463 0.3239 0.8670 32.9089 0.2508 'International Tables Vol C 4.2.6.8 and 6.1.1.4'
Cl 0.1484 0.1585 11.4604 0.0104 7.1964 1.1662 6.2556 18.5194 1.6455 47.7784 -9.5574 'International Tables Vol C 4.2.6.8 and 6.1.1.4'
Zn 0.2839 1.4301 14.0743 3.2655 7.0318 0.2333 5.1652 10.3163 2.4100 58.7097 1.3041 'International Tables Vol C 4.2.6.8 and 6.1.1.4'
Pt -1.7033 8.3905 27.0059 1.5129 17.7639 8.8117 15.7131 0.4246 5.7837 38.6103 11.6883 'International Tables Vol C 4.2.6.8 and 6.1.1.4'

loop_
_geom_angle_atom_site_label_1
_geom_angle_site_symmetry_1
_geom_angle_atom_site_label_2
_geom_angle_atom_site_label_3
_geom_angle_site_symmetry_3
_geom_angle
_geom_angle_publ_flag
Cl1 . Pt1 Cl2 . 179.39(9) yes
Cl1 . Pt1 N1 . 90.2(2) yes
Cl2 . Pt1 N1 . 90.0(2) yes
Cl1 . Pt1 N2 . 88.4(2) yes
Cl2 . Pt1 N2 . 91.3(2) yes
N1 . Pt1 N2 . 176.0(3) yes
O5 2_655 Zn1 O3 4_755 87.14(18) yes
O5 2_655 Zn1 O1 . 87.39(18) yes
O3 4_755 Zn1 O1 . 95.8(2) yes
O5 2_655 Zn1 O9 . 93.7(2) yes
O3 4_755 Zn1 O9 . 178.8(2) yes
O1 . Zn1 O9 . 85.02(19) yes
O5 2_655 Zn1 O10 . 171.90(19) yes
O3 4_755 Zn1 O10 . 85.0(2) yes
O1 . Zn1 O10 . 91.3(2) yes
O9 . Zn1 O10 . 94.1(2) yes
O5 2_655 Zn1 O11 . 95.93(18) yes
O3 4_755 Zn1 O11 . 89.8(2) yes
O1 . Zn1 O11 . 173.59(18) yes
O9 . Zn1 O11 . 89.3(2) yes
O10 . Zn1 O11 . 86.2(2) yes
O6 2_655 Zn8 O7 3_555 86.1(2) yes
O6 2_655 Zn8 O5 2_655 58.60(17) yes
O7 3_555 Zn8 O5 2_655 89.16(17) yes
O6 2_655 Zn8 O8 3_555 92.61(19) yes
O7 3_555 Zn8 O8 3_555 58.18(17) yes
O5 2_655 Zn8 O8 3_555 139.1(2) yes
O6 2_655 Zn8 O4 4_755 90.3(2) yes
O7 3_555 Zn8 O4 4_755 160.85(18) yes
O5 2_655 Zn8 O4 4_755 104.98(18) yes
O8 3_555 Zn8 O4 4_755 103.29(19) yes
O6 2_655 Zn8 O2 . 159.66(17) yes
O7 3_555 Zn8 O2 . 87.7(2) yes
O5 2_655 Zn8 O2 . 101.98(18) yes
O8 3_555 Zn8 O2 . 100.56(19) yes
O4 4_755 Zn8 O2 . 101.5(2) yes
Zn1 . O1 C6 . 139.9(4) yes
Zn8 . O2 C6 . 124.8(4) yes
Zn1 4_754 O3 C7 . 145.8(5) yes
Zn8 4_754 O4 C7 . 119.2(4) yes
Zn1 2_644 O5 Zn8 2_644 108.3(2) yes
Zn1 2_644 O5 C13 . 131.8(4) yes
Zn8 2_644 O5 C13 . 95.2(4) yes
Zn8 2_644 O6 C13 . 85.2(4) yes
Zn8 3_455 O7 C14 . 78.6(4) yes
Zn8 3_455 O8 C14 . 99.0(4) yes
Zn1 . O9 C15 . 126.7(6) yes
Zn1 . O10 C18 . 134.7(6) yes
Zn1 . O11 C21 . 119.4(5) yes
Pt1 . N1 C1 . 118.1(4) yes
Pt1 . N1 C5 . 122.2(5) yes
C1 . N1 C5 . 119.5(5) yes
Pt1 . N2 C8 . 122.9(5) yes
Pt1 . N2 C12 . 119.1(5) yes
C8 . N2 C12 . 117.9(5) yes
C15 . N3 C16 . 120.3(7) yes
C15 . N3 C17 . 122.4(8) yes
C16 . N3 C17 . 117.1(7) yes
C18 . N4 C19 . 122.5(12) yes
C18 . N4 C20 . 123.0(12) yes
C19 . N4 C20 . 114.5(12) yes
C21 . N5 C22 . 124.9(8) yes
C21 . N5 C23 . 119.8(9) yes
C22 . N5 C23 . 115.2(9) yes
C24 . N6 C25 . 118.9(14) yes
C24 . N6 C26 . 117.5(15) yes
C25 . N6 C26 . 123.4(17) yes
C27 . N7 C28 . 109(3) yes
C27 . N7 C29 . 124(2) yes
C28 . N7 C29 . 127(3) yes
C30 . N8 C31 . 126.6(18) yes
C30 . N8 C32 . 123.4(11) yes
C31 . N8 C32 . 109.5(19) yes
N1 . C1 C2 . 122.3(6) yes
N1 . C1 H11 . 119.1 no
C2 . C1 H11 . 118.6 no
C1 . C2 C3 . 119.0(6) yes
C1 . C2 C6 . 118.0(5) yes
C3 . C2 C6 . 122.9(5) yes
C2 . C3 C4 . 118.4(5) yes
C2 . C3 H31 . 120.7 no
C4 . C3 H31 . 120.9 no
C3 . C4 C5 . 120.0(5) yes
C3 . C4 C7 . 119.7(5) yes
C5 . C4 C7 . 120.2(6) yes
C4 . C5 N1 . 120.6(6) yes
C4 . C5 H51 . 120.4 no
N1 . C5 H51 . 118.9 no
C2 . C6 O2 . 116.4(5) yes
C2 . C6 O1 . 116.0(6) yes
O2 . C6 O1 . 127.6(6) yes
C4 . C7 O3 . 116.3(5) yes
C4 . C7 O4 . 115.9(5) yes
O3 . C7 O4 . 127.8(6) yes
N2 . C8 C9 . 121.6(6) yes
N2 . C8 H81 . 118.8 no
C9 . C8 H81 . 119.6 no
C8 . C9 C10 . 119.4(6) yes
C8 . C9 C13 . 121.6(6) yes
C10 . C9 C13 . 119.1(5) yes
C9 . C10 C11 . 118.6(5) yes
C9 . C10 H101 . 120.5 no
C11 . C10 H101 . 121.0 no
C10 . C11 C12 . 120.3(6) yes
C10 . C11 C14 . 120.5(6) yes
C12 . C11 C14 . 119.1(6) yes
C11 . C12 N2 . 122.2(6) yes
C11 . C12 H121 . 119.3 no
N2 . C12 H121 . 118.5 no
C9 . C13 O5 . 118.7(5) yes
C9 . C13 O6 . 120.2(6) yes
O5 . C13 O6 . 121.0(6) yes
C11 . C14 O8 . 116.2(5) yes
C11 . C14 O7 . 119.6(7) yes
O8 . C14 O7 . 124.2(6) yes
N3 . C15 O9 . 124.9(8) yes
N3 . C15 H151 . 117.4 no
O9 . C15 H151 . 117.7 no
N3 . C16 H161 . 109.5 no
N3 . C16 H162 . 109.7 no
H161 . C16 H162 . 108.7 no
N3 . C16 H163 . 109.8 no
H161 . C16 H163 . 109.3 no
H162 . C16 H163 . 109.9 no
N3 . C17 H171 . 109.5 no
N3 . C17 H172 . 110.5 no
H171 . C17 H172 . 109.2 no
N3 . C17 H173 . 109.6 no
H171 . C17 H173 . 109.3 no
H172 . C17 H173 . 108.7 no
N4 . C18 O10 . 126.7(10) yes
N4 . C18 H181 . 116.6 no
O10 . C18 H181 . 116.7 no
N4 . C19 H191 . 109.4 no
N4 . C19 H192 . 109.9 no
H191 . C19 H192 . 109.3 no
N4 . C19 H193 . 109.7 no
H191 . C19 H193 . 109.0 no
H192 . C19 H193 . 109.7 no
N4 . C20 H201 . 110.2 no
N4 . C20 H202 . 108.4 no
H201 . C20 H202 . 109.9 no
N4 . C20 H203 . 109.5 no
H201 . C20 H203 . 109.2 no
H202 . C20 H203 . 109.6 no
N5 . C21 O11 . 129.3(8) yes
N5 . C21 H211 . 114.5 no
O11 . C21 H211 . 116.2 no
N5 . C22 H221 . 108.6 no
N5 . C22 H222 . 108.3 no
H221 . C22 H222 . 109.9 no
N5 . C22 H223 . 109.6 no
H221 . C22 H223 . 110.4 no
H222 . C22 H223 . 109.9 no
N5 . C23 H231 . 108.9 no
N5 . C23 H232 . 109.0 no
H231 . C23 H232 . 109.1 no
N5 . C23 H233 . 109.5 no
H231 . C23 H233 . 110.6 no
H232 . C23 H233 . 109.8 no
N6 . C24 O12 . 127.1(9) yes
N6 . C24 H241 . 116.5 no
O12 . C24 H241 . 116.5 no
N6 . C25 H251 . 109.4 no
N6 . C25 H252 . 108.6 no
H251 . C25 H252 . 110.0 no
N6 . C25 H253 . 109.5 no
H251 . C25 H253 . 109.7 no
H252 . C25 H253 . 109.7 no
N6 . C26 H261 . 109.1 no
N6 . C26 H262 . 109.0 no
H261 . C26 H262 . 109.9 no
N6 . C26 H263 . 109.2 no
H261 . C26 H263 . 110.5 no
H262 . C26 H263 . 109.2 no
N7 . C27 O13 . 127.6(10) yes
N7 . C27 H271 . 116.3 no
O13 . C27 H271 . 116.1 no
N7 . C28 H281 . 109.6 no
N7 . C28 H282 . 109.1 no
H281 . C28 H282 . 108.9 no
N7 . C28 H283 . 109.4 no
H281 . C28 H283 . 109.6 no
H282 . C28 H283 . 110.1 no
N7 . C29 H291 . 107.7 no
N7 . C29 H292 . 106.6 no
H291 . C29 H292 . 111.9 no
N7 . C29 H293 . 107.0 no
H291 . C29 H293 . 112.1 no
H292 . C29 H293 . 111.2 no
N8 . C30 O14 . 127.6(8) yes
N8 . C30 H294 . 117.0 no
O14 . C30 H294 . 115.4 no
N8 . C31 H311 . 104.8 no
N8 . C31 H312 . 106.0 no
H311 . C31 H312 . 113.4 no
N8 . C31 H313 . 105.1 no
H311 . C31 H313 . 112.9 no
H312 . C31 H313 . 113.4 no
N8 . C32 H321 . 109.3 no
N8 . C32 H322 . 108.8 no
H321 . C32 H322 . 109.4 no
N8 . C32 H323 . 109.3 no
H321 . C32 H323 . 110.1 no
H322 . C32 H323 . 109.9 no

loop_
_geom_bond_atom_site_label_1
_geom_bond_atom_site_label_2
_geom_bond_site_symmetry_2
_geom_bond_distance
_geom_bond_publ_flag
Pt1 Cl1 . 2.3081(19) yes
Pt1 Cl2 . 2.2991(19) yes
Pt1 N1 . 2.040(4) yes
Pt1 N2 . 2.016(4) yes
Zn1 O5 2_655 2.138(5) yes
Zn1 O3 4_755 2.112(4) yes
Zn1 O1 . 2.022(4) yes
Zn1 O9 . 2.121(5) yes
Zn1 O10 . 2.088(6) yes
Zn1 O11 . 2.088(6) yes
Zn8 O6 2_655 2.363(5) yes
Zn8 O7 3_555 2.481(6) yes
Zn8 O5 2_655 2.108(4) yes
Zn8 O8 3_555 2.011(5) yes
Zn8 O4 4_755 1.995(4) yes
Zn8 O2 . 1.983(5) yes
O1 C6 . 1.257(8) yes
O2 C6 . 1.268(8) yes
O3 C7 . 1.255(7) yes
O4 C7 . 1.254(8) yes
O5 C13 . 1.295(8) yes
O6 C13 . 1.231(8) yes
O7 C14 . 1.239(8) yes
O8 C14 . 1.276(9) yes
O9 C15 . 1.206(9) yes
O10 C18 . 1.201(10) yes
O11 C21 . 1.222(10) yes
O12 C24 . 1.25(2) yes
O13 C27 . 1.34(3) yes
O14 C30 . 1.194(14) yes
N1 C1 . 1.344(9) yes
N1 C5 . 1.349(8) yes
N2 C8 . 1.379(9) yes
N2 C12 . 1.347(9) yes
N3 C15 . 1.328(9) yes
N3 C16 . 1.448(12) yes
N3 C17 . 1.480(11) yes
N4 C18 . 1.290(12) yes
N4 C19 . 1.499(18) yes
N4 C20 . 1.387(17) yes
N5 C21 . 1.279(11) yes
N5 C22 . 1.451(12) yes
N5 C23 . 1.454(14) yes
N6 C24 . 1.34(2) yes
N6 C25 . 1.47(2) yes
N6 C26 . 1.42(2) yes
N7 C27 . 1.40(3) yes
N7 C28 . 1.44(3) yes
N7 C29 . 1.44(3) yes
N8 C30 . 1.311(14) yes
N8 C31 . 1.45(3) yes
N8 C32 . 1.449(17) yes
C1 C2 . 1.380(8) yes
C1 H11 . 0.931 no
C2 C3 . 1.390(8) yes
C2 C6 . 1.507(9) yes
C3 C4 . 1.390(9) yes
C3 H31 . 0.929 no
C4 C5 . 1.392(8) yes
C4 C7 . 1.513(8) yes
C5 H51 . 0.929 no
C8 C9 . 1.384(8) yes
C8 H81 . 0.928 no
C9 C10 . 1.376(10) yes
C9 C13 . 1.487(9) yes
C10 C11 . 1.388(10) yes
C10 H101 . 0.925 no
C11 C12 . 1.363(10) yes
C11 C14 . 1.523(9) yes
C12 H121 . 0.925 no
C15 H151 . 0.935 no
C16 H161 . 0.959 no
C16 H162 . 0.956 no
C16 H163 . 0.958 no
C17 H171 . 0.965 no
C17 H172 . 0.955 no
C17 H173 . 0.961 no
C18 H181 . 0.938 no
C19 H191 . 0.963 no
C19 H192 . 0.964 no
C19 H193 . 0.963 no
C20 H201 . 0.967 no
C20 H202 . 0.964 no
C20 H203 . 0.966 no
C21 H211 . 0.935 no
C22 H221 . 0.963 no
C22 H222 . 0.960 no
C22 H223 . 0.967 no
C23 H231 . 0.964 no
C23 H232 . 0.963 no
C23 H233 . 0.962 no
C24 H241 . 0.934 no
C25 H251 . 0.965 no
C25 H252 . 0.966 no
C25 H253 . 0.965 no
C26 H261 . 0.965 no
C26 H262 . 0.966 no
C26 H263 . 0.965 no
C27 H271 . 0.931 no
C28 H281 . 0.960 no
C28 H282 . 0.964 no
C28 H283 . 0.963 no
C29 H291 . 1.033 no
C29 H292 . 1.035 no
C29 H293 . 1.036 no
C30 H294 . 0.933 no
C31 H311 . 1.121 no
C31 H312 . 1.112 no
C31 H313 . 1.127 no
C32 H321 . 0.964 no
C32 H322 . 0.964 no
C32 H323 . 0.964 no
